data_1566930
loop_
_publ_author_name
'Wei, Wan-Xu'
'Kong, Xiangtao'
'Jiao, Rui-Qiang'
'Li, Xue-Song'
'Wang, Cui-Tian'
'Li, Yuke'
'Liang, Yong-Min'

_publ_section_title
;
 Regioselective Synthesis of Spirocyclic Pyrrolines via a
 Palladium-Catalyzed Narasaka-Heck/C-H Activation/[4+2] Annulation Cascade
 Reaction
;
_journal_name_full 'Chemical Science'
_journal_paper_doi 10.1039/D2SC01887J
_journal_year 2022
_chemical_absolute_configuration unk
_chemical_formula_moiety '2(C27 H27 N O2)'
_chemical_formula_sum 'C54 H54 N2 O4'
_chemical_formula_weight 794.99
_space_group_crystal_system monoclinic
_space_group_IT_number 4
_space_group_name_Hall 'P 2yb'
_space_group_name_H-M_alt 'P 1 21 1'
_atom_sites_solution_hydrogens geom
_atom_sites_solution_primary dual
_audit_creation_date 2021-10-13
_audit_creation_method
;
Olex2 1.3
(compiled 2020.11.12 svn.r5f609507 for OlexSys, GUI svn.r6408)
;
_audit_update_record
;
2021-11-25 deposited with the CCDC.	2022-05-05 downloaded from the CCDC.
;
_cell_angle_alpha 90
_cell_angle_beta 112.225(3)
_cell_angle_gamma 90
_cell_formula_units_Z 2
_cell_length_a 9.6464(2)
_cell_length_b 23.7748(6)
_cell_length_c 10.1622(3)
_cell_measurement_reflns_used 8143
_cell_measurement_temperature 296(9)
_cell_measurement_theta_max 76.3030
_cell_measurement_theta_min 3.7270
_cell_volume 2157.46(11)
_computing_cell_refinement 'CrysAlisPro 1.171.41.113a (Rigaku OD, 2021)'
_computing_data_collection 'CrysAlisPro 1.171.41.113a (Rigaku OD, 2021)'
_computing_data_reduction 'CrysAlisPro 1.171.41.113a (Rigaku OD, 2021)'
_computing_molecular_graphics 'Olex2 1.3 (Dolomanov et al., 2009)'
_computing_publication_material 'Olex2 1.3 (Dolomanov et al., 2009)'
_computing_structure_refinement 'SHELXL 2018/3 (Sheldrick, 2015)'
_computing_structure_solution 'SHELXT 2018/2 (Sheldrick, 2018)'
_diffrn_ambient_environment air
_diffrn_ambient_temperature 296(9)
_diffrn_detector 'Hybrid Pixel Array Detector'
_diffrn_detector_area_resol_mean 10.0000
_diffrn_detector_type HyPix
_diffrn_measured_fraction_theta_full 0.998
_diffrn_measured_fraction_theta_max 0.945
_diffrn_measurement_details
;
List of Runs (angles in degrees, time in seconds):

  # Type    Start    End  Width  t~exp~   \w     \q     \k     \f   Frames
#--------------------------------------------------------------------------
  1  \w    112.00 175.00   0.50    0.18    --  107.75  57.00-180.00  126
  2  \w    103.00 128.00   0.50    0.18    --  107.75 119.00-153.00   50
  3  \w     60.00  89.00   0.50    0.05    --   47.57 155.00   3.00   58
  4  \w     94.00 166.00   0.50    0.18    --  107.75  57.00 120.00  144
  5  \w     36.00 106.00   0.50    0.18    --  107.75 -99.00 120.00  140
  6  \w     73.00 102.00   0.50    0.18    --  107.75-119.00 121.00   58
  7  \w     68.00 113.00   0.50    0.05    --   47.57-155.00 -34.00   90
  8  \w     82.00 131.00   0.50    0.18    --  107.75-155.00 -34.00   98
  9  \w     35.00  77.00   0.50    0.18    --  107.75-155.00 -34.00   84
 10  \w     35.00  60.00   0.50    0.05    --   47.57-119.00 121.00   50
 11  \w     37.00  63.00   0.50    0.18    --  107.75 -57.00   0.00   52
 12  \w    -11.00  21.00   0.50    0.05    --   47.57 -19.00 -60.00   64
 13  \w    -26.00  23.00   0.50    0.05    --   47.57 -19.00 -90.00   98
 14  \w    -24.00   6.00   0.50    0.05    --   47.57 -19.00-120.00   60
 15  \w    -26.00  23.00   0.50    0.05    --   47.57 -19.00-180.00   98
 16  \w    -92.00 -67.00   0.50    0.18    -- -100.00 119.00-153.00   50
 17  \w    -91.00 -28.00   0.50    0.18    -- -100.00 125.00-120.00  126
 18  \w   -109.00 -84.00   0.50    0.18    -- -100.00 155.00   3.00   50
 19  \w   -111.00 -63.00   0.50    0.18    -- -100.00 125.00 150.00   96
 20  \w    -52.00 -27.00   0.50    0.18    -- -100.00 125.00 150.00   50
 21  \w    -29.00  20.00   0.50    0.05    --  -47.57  19.00 120.00   98
 22  \w    -67.00 -39.00   0.50    0.18    -- -100.00  57.00  30.00   56
 23  \w    -69.00 -38.00   0.50    0.18    -- -100.00  57.00-120.00   62
 24  \w    -68.00 -30.00   0.50    0.18    -- -100.00  57.00-150.00   76
 25  \w   -153.00 -84.00   0.50    0.18    -- -100.00-125.00  30.00  138
 26  \w   -162.00 -62.00   0.50    0.18    -- -100.00-155.00 -34.00  200
 27  \w   -115.00 -90.00   0.50    0.05    --  -47.57-155.00 -34.00   50
;
_diffrn_measurement_device 'four-circle diffractometer'
_diffrn_measurement_device_type 'ROD, Synergy Custom system, HyPix'
_diffrn_measurement_method '\w scans'
_diffrn_orient_matrix_type 'CrysAlisPro convention (1999,Acta A55,543-557)'
_diffrn_orient_matrix_UB_11 -0.0315879000
_diffrn_orient_matrix_UB_12 0.0619440000
_diffrn_orient_matrix_UB_13 0.0234901000
_diffrn_orient_matrix_UB_21 -0.0440245000
_diffrn_orient_matrix_UB_22 -0.0176393000
_diffrn_orient_matrix_UB_23 0.1247979000
_diffrn_orient_matrix_UB_31 0.1638103000
_diffrn_orient_matrix_UB_32 0.0071795000
_diffrn_orient_matrix_UB_33 0.1034166000
_diffrn_radiation_monochromator mirror
_diffrn_radiation_probe x-ray
_diffrn_radiation_type 'Cu K\a'
_diffrn_radiation_wavelength 1.54184
_diffrn_reflns_av_R_equivalents 0.0868
_diffrn_reflns_av_unetI/netI 0.0894
_diffrn_reflns_Laue_measured_fraction_full 0.998
_diffrn_reflns_Laue_measured_fraction_max 0.945
_diffrn_reflns_limit_h_max 12
_diffrn_reflns_limit_h_min -11
_diffrn_reflns_limit_k_max 29
_diffrn_reflns_limit_k_min -29
_diffrn_reflns_limit_l_max 12
_diffrn_reflns_limit_l_min -12
_diffrn_reflns_number 16761
_diffrn_reflns_point_group_measured_fraction_full 0.871
_diffrn_reflns_point_group_measured_fraction_max 0.807
_diffrn_reflns_theta_full 67.684
_diffrn_reflns_theta_max 77.573
_diffrn_reflns_theta_min 3.718
_diffrn_source 'Rotating-anode X-ray tube'
_diffrn_source_type 'Rigaku (Cu) X-ray Source'
_exptl_absorpt_coefficient_mu 0.598
_exptl_absorpt_correction_T_max 1.00000
_exptl_absorpt_correction_T_min 0.58231
_exptl_absorpt_correction_type multi-scan
_exptl_absorpt_process_details
;
CrysAlisPro 1.171.41.113a (Rigaku Oxford Diffraction, 2021)
Empirical absorption correction using spherical harmonics,
implemented in SCALE3 ABSPACK scaling algorithm.
;
_exptl_crystal_colour 'clear light colourless'
_exptl_crystal_colour_lustre clear
_exptl_crystal_colour_modifier light
_exptl_crystal_colour_primary colourless
_exptl_crystal_density_diffrn 1.224
_exptl_crystal_description block
_exptl_crystal_F_000 848
_exptl_crystal_size_max 0.05
_exptl_crystal_size_mid 0.03
_exptl_crystal_size_min 0.02
_refine_diff_density_max 0.687
_refine_diff_density_min -0.452
_refine_diff_density_rms 0.106
_refine_ls_abs_structure_details
;
 Flack x determined using 1985 quotients [(I+)-(I-)]/[(I+)+(I-)]
 (Parsons, Flack and Wagner, Acta Cryst. B69 (2013) 249-259).
;
_refine_ls_abs_structure_Flack 0.4(3)
_refine_ls_extinction_method none
_refine_ls_goodness_of_fit_ref 1.007
_refine_ls_hydrogen_treatment constr
_refine_ls_matrix_type full
_refine_ls_number_parameters 549
_refine_ls_number_reflns 7398
_refine_ls_number_restraints 1
_refine_ls_restrained_S_all 1.007
_refine_ls_R_factor_all 0.1021
_refine_ls_R_factor_gt 0.0888
_refine_ls_shift/su_max 0.000
_refine_ls_shift/su_mean 0.000
_refine_ls_structure_factor_coef Fsqd
_refine_ls_weighting_details 'w=1/[\s^2^(Fo^2^)+(0.1905P)^2^] where P=(Fo^2^+2Fc^2^)/3'
_refine_ls_weighting_scheme calc
_refine_ls_wR_factor_gt 0.2268
_refine_ls_wR_factor_ref 0.2496
_reflns_Friedel_coverage 0.667
_reflns_Friedel_fraction_full 0.739
_reflns_Friedel_fraction_max 0.662
_reflns_number_gt 5823
_reflns_number_total 7398
_reflns_threshold_expression 'I > 2\s(I)'
_cod_data_source_file d2sc01887j2.cif
_cod_data_source_block weiwanxu_1013-1_auto
_cod_original_cell_volume 2157.46(10)
_cod_database_code 1566930
_shelx_shelxl_version_number 2018/3
_shelx_space_group_comment
;
The symmetry employed for this shelxl refinement is uniquely defined
by the following loop, which should always be used as a source of
symmetry information in preference to the above space-group names.
They are only intended as comments.
;
_reflns_odcompleteness_completeness 99.80
_reflns_odcompleteness_iscentric 1
_reflns_odcompleteness_theta 66.97
_olex2_refinement_description
;
1. Fixed Uiso
 At 1.2 times of:
  All C(H) groups, All C(H,H) groups
 At 1.5 times of:
  All C(H,H,H) groups
2.a Secondary CH2 refined with riding coordinates:
 C25(H25A,H25B), C49(H49A,H49B), C38(H38A,H38B), C46(H46A,H46B)
2.b Aromatic/amide H refined with riding coordinates:
 C3(H3), C5(H5), C11(H11), C19(H19), C21(H21), C23(H23), C27(H27), C39(H39),
 C41(H41), C43(H43), C47(H47), C6(H6), C8(H8), C20(H20), C24(H24), C30(H30),
 C34(H34), C36(H36), C40(H40), C44(H44), C48(H48), C50(H50)
2.c Idealised Me refined as rotating group:
 C13(H13A,H13B,H13C), C45(H45A,H45B,H45C), C51(H51A,H51B,H51C), C53(H53A,H53B,
 H53C), C26(H26A,H26B,H26C), C32(H32A,H32B,H32C), C52(H52A,H52B,H52C), C54(H54A,
 H54B,H54C)
;
_olex2_submission_special_instructions 'No special instructions were received'
_oxdiff_exptl_absorpt_empirical_details
;
Empirical correction (ABSPACK) includes:
- Absorption correction using spherical harmonics
- Frame scaling
;
_oxdiff_exptl_absorpt_empirical_full_max 4.231
_oxdiff_exptl_absorpt_empirical_full_min 0.295

loop_
_space_group_symop_operation_xyz
'x, y, z'
'-x, y+1/2, -z'

loop_
_atom_site_label
_atom_site_type_symbol
_atom_site_fract_x
_atom_site_fract_y
_atom_site_fract_z
_atom_site_U_iso_or_equiv
_atom_site_adp_type
_atom_site_occupancy
_atom_site_site_symmetry_order
_atom_site_calc_flag
_atom_site_refinement_flags_posn
_atom_site_refinement_flags_adp
_atom_site_refinement_flags_occupancy
_atom_site_disorder_assembly
_atom_site_disorder_group
O1 O 0.1852(5) -0.6693(2) -0.1441(4) 0.0738(12) Uani 1 1 d . . . . .
O2 O 0.0734(4) -0.6929(3) 0.0437(5) 0.0786(14) Uani 1 1 d . . . . .
N1 N 0.9031(4) -0.5947(2) 0.4081(6) 0.0568(11) Uani 1 1 d . . . . .
C2 C 0.2244(6) -0.6807(3) 0.0961(6) 0.0571(13) Uani 1 1 d . . . . .
C3 C 0.6322(7) -0.6961(3) 0.6791(7) 0.0689(15) Uani 1 1 d . . . . .
H3 H 0.605730 -0.714594 0.746747 0.083 Uiso 1 1 calc R U . . .
C5 C 1.2774(6) -0.4500(3) 0.5161(8) 0.0698(16) Uani 1 1 d . . . . .
H5 H 1.304191 -0.412330 0.532151 0.084 Uiso 1 1 calc R U . . .
C7 C 0.5256(6) -0.6536(2) 0.1807(6) 0.0533(12) Uani 1 1 d . . . . .
C9 C 0.2829(6) -0.6679(3) -0.0063(7) 0.0578(12) Uani 1 1 d . . . . .
C11 C 1.1292(6) -0.4665(3) 0.4838(6) 0.0581(13) Uani 1 1 d . . . . .
H11 H 1.057466 -0.439544 0.478920 0.070 Uiso 1 1 calc R U . . .
C13 C 0.2415(9) -0.6593(4) -0.2514(7) 0.082(2) Uani 1 1 d . . . . .
H13A H 0.285136 -0.622420 -0.239313 0.123 Uiso 1 1 calc R U . . .
H13B H 0.161285 -0.661745 -0.342849 0.123 Uiso 1 1 calc R U . . .
H13C H 0.316351 -0.686899 -0.245123 0.123 Uiso 1 1 calc R U . . .
C15 C 1.0878(5) -0.5226(2) 0.4590(5) 0.0457(10) Uani 1 1 d . . . . .
C17 C 0.7949(5) -0.5034(2) 0.3899(5) 0.0458(10) Uani 1 1 d . . . . .
C19 C 0.8056(6) -0.6405(3) 0.6168(7) 0.0651(15) Uani 1 1 d . . . . .
H19 H 0.896781 -0.621775 0.643983 0.078 Uiso 1 1 calc R U . . .
C21 C 1.1983(5) -0.5616(3) 0.4666(5) 0.0538(12) Uani 1 1 d . . . . .
H21 H 1.172611 -0.599317 0.448815 0.065 Uiso 1 1 calc R U . . .
C23 C 1.3849(6) -0.4904(4) 0.5242(7) 0.0723(18) Uani 1 1 d . . . . .
H23 H 1.483899 -0.479699 0.546124 0.087 Uiso 1 1 calc R U . . .
C25 C 0.6662(6) -0.5467(3) 0.3341(8) 0.0681(16) Uani 1 1 d . . . . .
H25A H 0.598262 -0.542668 0.383608 0.082 Uiso 1 1 calc R U . . .
H25B H 0.610208 -0.541425 0.233150 0.082 Uiso 1 1 calc R U . . .
C27 C 0.3134(5) -0.6792(2) 0.2386(6) 0.0530(12) Uani 1 1 d . . . . .
H27 H 0.272421 -0.686954 0.305999 0.064 Uiso 1 1 calc R U . . .
C29 C 0.4662(5) -0.6659(2) 0.2820(6) 0.0486(11) Uani 1 1 d . . . . .
C31 C 0.7074(5) -0.6384(2) 0.4754(6) 0.0514(12) Uani 1 1 d . . . . .
C33 C 0.7414(5) -0.6051(2) 0.3630(7) 0.0557(13) Uani 1 1 d . . . . .
C35 C 0.9309(5) -0.5421(2) 0.4205(5) 0.0472(11) Uani 1 1 d . . . . .
C37 C 0.5676(5) -0.6664(2) 0.4359(6) 0.0507(11) Uani 1 1 d . . . . .
C39 C 0.5346(6) -0.6945(3) 0.5390(6) 0.0572(12) Uani 1 1 d . . . . .
H39 H 0.443238 -0.712997 0.513222 0.069 Uiso 1 1 calc R U . . .
C41 C 0.4339(6) -0.6546(3) 0.0368(6) 0.0578(13) Uani 1 1 d . . . . .
H41 H 0.474010 -0.646183 -0.030917 0.069 Uiso 1 1 calc R U . . .
C43 C 0.7709(7) -0.6697(3) 0.7182(7) 0.0706(16) Uani 1 1 d . . . . .
H43 H 0.839606 -0.671726 0.811471 0.085 Uiso 1 1 calc R U . . .
C45 C 0.7766(7) -0.4613(3) 0.2724(8) 0.0735(18) Uani 1 1 d . . . . .
H45A H 0.784012 -0.480461 0.192119 0.110 Uiso 1 1 calc R U . . .
H45B H 0.853901 -0.433379 0.306057 0.110 Uiso 1 1 calc R U . . .
H45C H 0.680452 -0.443558 0.244731 0.110 Uiso 1 1 calc R U . . .
C47 C 1.3455(6) -0.5454(3) 0.5001(7) 0.0655(15) Uani 1 1 d . . . . .
H47 H 1.417665 -0.572342 0.506157 0.079 Uiso 1 1 calc R U . . .
C49 C 0.6897(6) -0.6400(3) 0.2279(6) 0.0589(14) Uani 1 1 d . . . . .
H49A H 0.707425 -0.619342 0.153445 0.071 Uiso 1 1 calc R U . . .
H49B H 0.746983 -0.674637 0.244698 0.071 Uiso 1 1 calc R U . . .
C51 C 0.7972(7) -0.4743(5) 0.5238(8) 0.090(3) Uani 1 1 d . . . . .
H51A H 0.696366 -0.468528 0.517292 0.136 Uiso 1 1 calc R U . . .
H51B H 0.846975 -0.438714 0.533715 0.136 Uiso 1 1 calc R U . . .
H51C H 0.849764 -0.497425 0.604895 0.136 Uiso 1 1 calc R U . . .
C53 C 0.0054(7) -0.7033(5) 0.1431(10) 0.103(3) Uani 1 1 d . . . . .
H53A H 0.042104 -0.676736 0.219661 0.154 Uiso 1 1 calc R U . . .
H53B H 0.029186 -0.740777 0.180073 0.154 Uiso 1 1 calc R U . . .
H53C H -0.101275 -0.699489 0.096831 0.154 Uiso 1 1 calc R U . . .
O3 O 0.7649(4) -0.3206(2) 0.5409(4) 0.0644(11) Uani 1 1 d . . . . .
O4 O 0.8801(4) -0.3032(2) 0.3529(4) 0.0617(10) Uani 1 1 d . . . . .
N2 N 0.0471(4) -0.39621(19) -0.0143(5) 0.0494(10) Uani 1 1 d . . . . .
C1 C 0.3830(5) -0.3252(2) -0.0394(5) 0.0429(9) Uani 1 1 d . . . . .
C4 C 0.4843(5) -0.3255(2) 0.1128(5) 0.0418(10) Uani 1 1 d . . . . .
C6 C 0.5158(5) -0.3352(2) 0.3585(5) 0.0489(11) Uani 1 1 d . . . . .
H6 H 0.474160 -0.342470 0.425711 0.059 Uiso 1 1 calc R U . . .
C8 C 0.4176(6) -0.2971(3) -0.1424(6) 0.0550(12) Uani 1 1 d . . . . .
H8 H 0.509524 -0.279048 -0.117185 0.066 Uiso 1 1 calc R U . . .
C10 C 0.6683(5) -0.3228(2) 0.4029(5) 0.0481(10) Uani 1 1 d . . . . .
C12 C 0.4254(5) -0.3367(2) 0.2140(5) 0.0458(10) Uani 1 1 d . . . . .
C14 C 0.7298(5) -0.3127(2) 0.3000(5) 0.0469(11) Uani 1 1 d . . . . .
C16 C 0.0201(4) -0.4489(2) -0.0257(5) 0.0432(10) Uani 1 1 d . . . . .
C18 C 0.2433(5) -0.3535(2) -0.0809(5) 0.0459(11) Uani 1 1 d . . . . .
C20 C 0.3154(6) -0.2954(3) -0.2852(6) 0.0614(14) Uani 1 1 d . . . . .
H20 H 0.339272 -0.276096 -0.353428 0.074 Uiso 1 1 calc R U . . .
C22 C 0.1549(5) -0.4874(2) 0.0039(5) 0.0478(11) Uani 1 1 d . . . . .
C24 C 0.6382(5) -0.3133(2) 0.1574(5) 0.0458(10) Uani 1 1 d . . . . .
H24 H 0.678946 -0.305548 0.089753 0.055 Uiso 1 1 calc R U . . .
C26 C 0.9542(5) -0.2997(4) 0.2563(7) 0.0708(17) Uani 1 1 d . . . . .
H26A H 1.055887 -0.288001 0.306203 0.106 Uiso 1 1 calc R U . . .
H26B H 0.903694 -0.272930 0.183225 0.106 Uiso 1 1 calc R U . . .
H26C H 0.953048 -0.335958 0.214111 0.106 Uiso 1 1 calc R U . . .
C28 C -0.1382(5) -0.4681(2) -0.0671(4) 0.0464(10) Uani 1 1 d . . . . .
C30 C -0.3954(5) -0.4457(3) -0.1082(6) 0.0625(15) Uani 1 1 d . . . . .
H30 H -0.468339 -0.419155 -0.114106 0.075 Uiso 1 1 calc R U . . .
C32 C 0.7085(7) -0.3326(4) 0.6472(6) 0.0682(16) Uani 1 1 d . . . . .
H32A H 0.786285 -0.327314 0.739194 0.102 Uiso 1 1 calc R U . . .
H32B H 0.674192 -0.370825 0.637845 0.102 Uiso 1 1 calc R U . . .
H32C H 0.626605 -0.307737 0.637009 0.102 Uiso 1 1 calc R U . . .
C34 C -0.1817(6) -0.5240(3) -0.0974(6) 0.0605(14) Uani 1 1 d . . . . .
H34 H -0.110830 -0.550974 -0.094671 0.073 Uiso 1 1 calc R U . . .
C36 C 0.1447(5) -0.3514(2) -0.2211(6) 0.0547(12) Uani 1 1 d . . . . .
H36 H 0.052824 -0.369578 -0.247765 0.066 Uiso 1 1 calc R U . . .
C38 C 0.2594(5) -0.3497(3) 0.1662(6) 0.0542(12) Uani 1 1 d . . . . .
H38A H 0.202630 -0.314868 0.146088 0.065 Uiso 1 1 calc R U . . .
H38B H 0.240161 -0.369156 0.241407 0.065 Uiso 1 1 calc R U . . .
C40 C -0.4333(6) -0.5006(4) -0.1340(7) 0.0713(18) Uani 1 1 d . . . . .
H40 H -0.531613 -0.511596 -0.153567 0.086 Uiso 1 1 calc R U . . .
C42 C 0.2103(5) -0.3861(2) 0.0335(6) 0.0477(11) Uani 1 1 d . . . . .
C44 C 0.1800(6) -0.3227(3) -0.3221(6) 0.0632(14) Uani 1 1 d . . . . .
H44 H 0.112016 -0.321814 -0.415753 0.076 Uiso 1 1 calc R U . . .
C46 C 0.2837(5) -0.4445(2) 0.0653(6) 0.0555(12) Uani 1 1 d . . . . .
H46A H 0.334819 -0.449844 0.166976 0.067 Uiso 1 1 calc R U . . .
H46B H 0.355793 -0.448757 0.020499 0.067 Uiso 1 1 calc R U . . .
C48 C -0.2471(5) -0.4289(3) -0.0727(5) 0.0522(12) Uani 1 1 d . . . . .
H48 H -0.220959 -0.391260 -0.052838 0.063 Uiso 1 1 calc R U . . .
C50 C -0.3303(6) -0.5400(3) -0.1318(7) 0.0720(17) Uani 1 1 d . . . . .
H50 H -0.358732 -0.577371 -0.153156 0.086 Uiso 1 1 calc R U . . .
C52 C 0.1699(7) -0.5319(3) 0.1175(8) 0.0711(17) Uani 1 1 d . . . . .
H52A H 0.089950 -0.558646 0.080949 0.107 Uiso 1 1 calc R U . . .
H52B H 0.164869 -0.513969 0.200252 0.107 Uiso 1 1 calc R U . . .
H52C H 0.264262 -0.550823 0.142475 0.107 Uiso 1 1 calc R U . . .
C54 C 0.1563(6) -0.5138(4) -0.1312(7) 0.0715(18) Uani 1 1 d . . . . .
H54A H 0.166633 -0.484826 -0.192790 0.107 Uiso 1 1 calc R U . . .
H54B H 0.064263 -0.533727 -0.178382 0.107 Uiso 1 1 calc R U . . .
H54C H 0.238954 -0.539433 -0.108187 0.107 Uiso 1 1 calc R U . . .

loop_
_atom_site_aniso_label
_atom_site_aniso_U_11
_atom_site_aniso_U_22
_atom_site_aniso_U_33
_atom_site_aniso_U_23
_atom_site_aniso_U_13
_atom_site_aniso_U_12
O1 0.060(2) 0.087(3) 0.065(2) 0.003(2) 0.0130(18) -0.003(2)
O2 0.0365(17) 0.105(4) 0.086(3) -0.008(3) 0.0137(18) -0.018(2)
N1 0.0342(18) 0.044(2) 0.090(3) 0.004(2) 0.0209(19) -0.0023(17)
C2 0.035(2) 0.056(3) 0.074(3) 0.001(3) 0.014(2) -0.003(2)
C3 0.070(3) 0.061(4) 0.075(3) 0.002(3) 0.028(3) -0.003(3)
C5 0.049(3) 0.070(4) 0.096(4) -0.014(3) 0.033(3) -0.019(3)
C7 0.044(2) 0.044(3) 0.073(3) 0.003(2) 0.023(2) -0.004(2)
C9 0.045(2) 0.051(3) 0.070(3) -0.002(3) 0.014(2) -0.004(2)
C11 0.044(2) 0.055(3) 0.081(3) -0.007(3) 0.030(2) -0.009(2)
C13 0.083(4) 0.098(6) 0.058(3) 0.002(3) 0.018(3) 0.000(4)
C15 0.0313(19) 0.054(3) 0.051(2) -0.001(2) 0.0152(17) -0.0071(18)
C17 0.034(2) 0.044(3) 0.060(2) 0.006(2) 0.0182(18) -0.0012(18)
C19 0.042(3) 0.055(4) 0.086(3) 0.005(3) 0.011(3) -0.002(2)
C21 0.040(2) 0.060(3) 0.062(3) 0.002(2) 0.019(2) -0.002(2)
C23 0.039(2) 0.095(5) 0.087(4) -0.015(4) 0.028(3) -0.017(3)
C25 0.034(2) 0.050(3) 0.115(5) 0.009(3) 0.022(3) -0.002(2)
C27 0.039(2) 0.050(3) 0.072(3) 0.003(2) 0.023(2) -0.003(2)
C29 0.040(2) 0.039(2) 0.070(3) 0.000(2) 0.023(2) -0.0020(19)
C31 0.038(2) 0.041(3) 0.073(3) -0.002(2) 0.019(2) 0.0026(19)
C33 0.034(2) 0.045(3) 0.086(3) 0.010(3) 0.021(2) -0.0020(19)
C35 0.033(2) 0.052(3) 0.057(2) 0.006(2) 0.0170(17) 0.000(2)
C37 0.040(2) 0.040(3) 0.070(3) -0.005(2) 0.020(2) -0.002(2)
C39 0.051(3) 0.047(3) 0.073(3) 0.000(3) 0.024(2) -0.002(2)
C41 0.049(3) 0.058(3) 0.070(3) 0.005(3) 0.027(2) -0.005(2)
C43 0.061(3) 0.069(4) 0.071(3) 0.001(3) 0.013(3) 0.002(3)
C45 0.057(3) 0.069(4) 0.091(4) 0.026(3) 0.025(3) -0.003(3)
C47 0.041(2) 0.081(5) 0.078(3) -0.003(3) 0.027(2) -0.001(3)
C49 0.040(2) 0.062(4) 0.077(3) 0.006(3) 0.025(2) -0.007(2)
C51 0.051(3) 0.140(8) 0.079(4) -0.023(5) 0.024(3) 0.018(4)
C53 0.040(3) 0.154(9) 0.111(5) 0.007(6) 0.023(3) -0.016(4)
O3 0.0479(19) 0.085(3) 0.0540(18) 0.000(2) 0.0117(15) -0.0103(19)
O4 0.0353(15) 0.089(3) 0.0588(18) 0.0006(19) 0.0156(13) -0.0081(17)
N2 0.0298(16) 0.050(2) 0.068(2) 0.0023(19) 0.0170(16) -0.0017(16)
C1 0.036(2) 0.037(2) 0.055(2) -0.001(2) 0.0165(18) -0.0008(18)
C4 0.036(2) 0.035(2) 0.052(2) 0.000(2) 0.0130(17) -0.0007(18)
C6 0.040(2) 0.052(3) 0.057(2) 0.000(2) 0.021(2) -0.002(2)
C8 0.048(2) 0.054(3) 0.060(3) 0.004(2) 0.018(2) -0.007(2)
C10 0.042(2) 0.052(3) 0.049(2) 0.000(2) 0.0163(18) -0.004(2)
C12 0.037(2) 0.044(3) 0.059(2) -0.003(2) 0.0209(19) 0.0023(19)
C14 0.0315(19) 0.044(3) 0.065(3) -0.001(2) 0.0180(19) -0.0075(18)
C16 0.0322(19) 0.048(3) 0.050(2) 0.0014(19) 0.0160(16) -0.0018(18)
C18 0.033(2) 0.042(3) 0.059(3) -0.001(2) 0.0125(19) -0.0031(18)
C20 0.059(3) 0.063(4) 0.055(3) 0.008(3) 0.014(2) -0.012(3)
C22 0.035(2) 0.054(3) 0.056(2) 0.003(2) 0.0184(18) 0.000(2)
C24 0.039(2) 0.047(3) 0.054(2) 0.000(2) 0.0212(18) -0.0064(19)
C26 0.035(2) 0.106(5) 0.073(3) 0.005(3) 0.023(2) 0.001(3)
C28 0.036(2) 0.058(3) 0.047(2) -0.001(2) 0.0177(17) -0.0050(19)
C30 0.034(2) 0.081(4) 0.073(3) 0.002(3) 0.021(2) 0.000(2)
C32 0.067(3) 0.085(5) 0.052(2) 0.002(3) 0.022(2) -0.006(3)
C34 0.040(2) 0.065(4) 0.081(3) -0.009(3) 0.027(2) -0.009(2)
C36 0.041(2) 0.056(3) 0.060(3) -0.005(2) 0.012(2) -0.005(2)
C38 0.038(2) 0.067(4) 0.062(3) 0.000(2) 0.024(2) -0.006(2)
C40 0.038(2) 0.098(5) 0.082(3) -0.007(3) 0.027(2) -0.019(3)
C42 0.0305(19) 0.047(3) 0.067(3) 0.003(2) 0.0200(19) -0.0001(17)
C44 0.054(3) 0.069(4) 0.053(2) 0.002(3) 0.004(2) -0.009(3)
C46 0.036(2) 0.051(3) 0.077(3) 0.009(2) 0.019(2) -0.001(2)
C48 0.036(2) 0.060(3) 0.059(2) 0.005(2) 0.0163(19) -0.003(2)
C50 0.050(3) 0.073(4) 0.094(4) -0.012(3) 0.030(3) -0.024(3)
C52 0.057(3) 0.069(4) 0.091(4) 0.031(3) 0.032(3) 0.007(3)
C54 0.047(3) 0.096(5) 0.073(3) -0.019(3) 0.024(2) 0.004(3)

loop_
_atom_type_symbol
_atom_type_description
_atom_type_scat_dispersion_real
_atom_type_scat_dispersion_imag
_atom_type_scat_source
C C 0.0181 0.0091 'International Tables Vol C Tables 4.2.6.8 and 6.1.1.4'
H H 0.0000 0.0000 'International Tables Vol C Tables 4.2.6.8 and 6.1.1.4'
N N 0.0311 0.0180 'International Tables Vol C Tables 4.2.6.8 and 6.1.1.4'
O O 0.0492 0.0322 'International Tables Vol C Tables 4.2.6.8 and 6.1.1.4'

loop_
_geom_angle_atom_site_label_1
_geom_angle_atom_site_label_2
_geom_angle_atom_site_label_3
_geom_angle
_geom_angle_site_symmetry_1
_geom_angle_site_symmetry_3
_geom_angle_publ_flag
C9 O1 C13 118.2(5) . . ?
C2 O2 C53 117.9(5) . . ?
C35 N1 C33 110.8(4) . . ?
O2 C2 C9 115.1(5) . . ?
C27 C2 O2 124.0(5) . . ?
C27 C2 C9 120.9(5) . . ?
C39 C3 H3 120.3 . . ?
C39 C3 C43 119.3(7) . . ?
C43 C3 H3 120.3 . . ?
C11 C5 H5 120.2 . . ?
C23 C5 H5 120.2 . . ?
C23 C5 C11 119.6(6) . . ?
C29 C7 C41 119.9(5) . . ?
C29 C7 C49 119.3(5) . . ?
C41 C7 C49 120.8(5) . . ?
O1 C9 C2 116.5(5) . . ?
O1 C9 C41 124.4(6) . . ?
C41 C9 C2 119.1(5) . . ?
C5 C11 H11 119.7 . . ?
C15 C11 C5 120.7(6) . . ?
C15 C11 H11 119.7 . . ?
O1 C13 H13A 109.5 . . ?
O1 C13 H13B 109.5 . . ?
O1 C13 H13C 109.5 . . ?
H13A C13 H13B 109.5 . . ?
H13A C13 H13C 109.5 . . ?
H13B C13 H13C 109.5 . . ?
C11 C15 C21 117.9(4) . . ?
C11 C15 C35 122.8(5) . . ?
C21 C15 C35 119.3(5) . . ?
C35 C17 C25 100.5(4) . . ?
C45 C17 C25 108.2(5) . . ?
C45 C17 C35 113.0(5) . . ?
C45 C17 C51 111.3(6) . . ?
C51 C17 C25 111.7(5) . . ?
C51 C17 C35 111.7(4) . . ?
C31 C19 H19 119.2 . . ?
C43 C19 H19 119.2 . . ?
C43 C19 C31 121.7(5) . . ?
C15 C21 H21 119.3 . . ?
C47 C21 C15 121.5(6) . . ?
C47 C21 H21 119.3 . . ?
C5 C23 H23 119.9 . . ?
C47 C23 C5 120.1(5) . . ?
C47 C23 H23 119.9 . . ?
C17 C25 H25A 110.5 . . ?
C17 C25 H25B 110.5 . . ?
H25A C25 H25B 108.7 . . ?
C33 C25 C17 106.0(4) . . ?
C33 C25 H25A 110.5 . . ?
C33 C25 H25B 110.5 . . ?
C2 C27 H27 120.0 . . ?
C2 C27 C29 119.9(5) . . ?
C29 C27 H27 120.0 . . ?
C7 C29 C27 119.6(5) . . ?
C7 C29 C37 119.1(4) . . ?
C27 C29 C37 121.3(5) . . ?
C19 C31 C33 122.5(5) . . ?
C19 C31 C37 118.5(6) . . ?
C37 C31 C33 118.9(5) . . ?
N1 C33 C25 105.9(4) . . ?
N1 C33 C31 111.0(4) . . ?
N1 C33 C49 108.7(5) . . ?
C31 C33 C25 113.0(5) . . ?
C49 C33 C25 110.5(5) . . ?
C49 C33 C31 107.7(4) . . ?
N1 C35 C15 119.1(4) . . ?
N1 C35 C17 115.8(4) . . ?
C15 C35 C17 125.0(5) . . ?
C31 C37 C29 117.8(5) . . ?
C39 C37 C29 123.3(4) . . ?
C39 C37 C31 118.7(5) . . ?
C3 C39 H39 118.8 . . ?
C37 C39 C3 122.3(5) . . ?
C37 C39 H39 118.8 . . ?
C7 C41 H41 119.7 . . ?
C9 C41 C7 120.6(5) . . ?
C9 C41 H41 119.7 . . ?
C3 C43 H43 120.3 . . ?
C19 C43 C3 119.3(6) . . ?
C19 C43 H43 120.3 . . ?
C17 C45 H45A 109.5 . . ?
C17 C45 H45B 109.5 . . ?
C17 C45 H45C 109.5 . . ?
H45A C45 H45B 109.5 . . ?
H45A C45 H45C 109.5 . . ?
H45B C45 H45C 109.5 . . ?
C21 C47 H47 119.9 . . ?
C23 C47 C21 120.2(6) . . ?
C23 C47 H47 119.9 . . ?
C7 C49 C33 110.6(5) . . ?
C7 C49 H49A 109.5 . . ?
C7 C49 H49B 109.5 . . ?
C33 C49 H49A 109.5 . . ?
C33 C49 H49B 109.5 . . ?
H49A C49 H49B 108.1 . . ?
C17 C51 H51A 109.5 . . ?
C17 C51 H51B 109.5 . . ?
C17 C51 H51C 109.5 . . ?
H51A C51 H51B 109.5 . . ?
H51A C51 H51C 109.5 . . ?
H51B C51 H51C 109.5 . . ?
O2 C53 H53A 109.5 . . ?
O2 C53 H53B 109.5 . . ?
O2 C53 H53C 109.5 . . ?
H53A C53 H53B 109.5 . . ?
H53A C53 H53C 109.5 . . ?
H53B C53 H53C 109.5 . . ?
C10 O3 C32 118.0(4) . . ?
C14 O4 C26 118.5(4) . . ?
C16 N2 C42 110.1(4) . . ?
C8 C1 C4 122.6(4) . . ?
C8 C1 C18 118.5(4) . . ?
C18 C1 C4 118.9(4) . . ?
C12 C4 C1 119.0(4) . . ?
C12 C4 C24 118.8(4) . . ?
C24 C4 C1 122.2(4) . . ?
C10 C6 H6 119.7 . . ?
C12 C6 H6 119.7 . . ?
C12 C6 C10 120.5(4) . . ?
C1 C8 H8 119.5 . . ?
C1 C8 C20 121.1(5) . . ?
C20 C8 H8 119.5 . . ?
O3 C10 C6 124.6(4) . . ?
O3 C10 C14 116.3(4) . . ?
C6 C10 C14 119.0(4) . . ?
C4 C12 C6 120.7(4) . . ?
C4 C12 C38 118.9(4) . . ?
C6 C12 C38 120.3(4) . . ?
O4 C14 C10 114.9(4) . . ?
O4 C14 C24 125.3(4) . . ?
C24 C14 C10 119.8(4) . . ?
N2 C16 C22 116.3(4) . . ?
N2 C16 C28 118.5(4) . . ?
C28 C16 C22 125.2(5) . . ?
C1 C18 C42 117.6(4) . . ?
C36 C18 C1 119.6(5) . . ?
C36 C18 C42 122.9(4) . . ?
C8 C20 H20 120.4 . . ?
C44 C20 C8 119.1(5) . . ?
C44 C20 H20 120.4 . . ?
C16 C22 C46 100.3(4) . . ?
C16 C22 C52 113.2(4) . . ?
C52 C22 C46 108.6(5) . . ?
C54 C22 C16 111.7(4) . . ?
C54 C22 C46 111.0(4) . . ?
C54 C22 C52 111.6(6) . . ?
C4 C24 H24 119.4 . . ?
C14 C24 C4 121.1(4) . . ?
C14 C24 H24 119.4 . . ?
O4 C26 H26A 109.5 . . ?
O4 C26 H26B 109.5 . . ?
O4 C26 H26C 109.5 . . ?
H26A C26 H26B 109.5 . . ?
H26A C26 H26C 109.5 . . ?
H26B C26 H26C 109.5 . . ?
C34 C28 C16 123.0(5) . . ?
C48 C28 C16 118.8(5) . . ?
C48 C28 C34 118.2(4) . . ?
C40 C30 H30 120.0 . . ?
C40 C30 C48 120.1(6) . . ?
C48 C30 H30 120.0 . . ?
O3 C32 H32A 109.5 . . ?
O3 C32 H32B 109.5 . . ?
O3 C32 H32C 109.5 . . ?
H32A C32 H32B 109.5 . . ?
H32A C32 H32C 109.5 . . ?
H32B C32 H32C 109.5 . . ?
C28 C34 H34 119.6 . . ?
C28 C34 C50 120.8(6) . . ?
C50 C34 H34 119.6 . . ?
C18 C36 H36 119.4 . . ?
C44 C36 C18 121.2(5) . . ?
C44 C36 H36 119.4 . . ?
C12 C38 H38A 109.7 . . ?
C12 C38 H38B 109.7 . . ?
C12 C38 C42 109.7(4) . . ?
H38A C38 H38B 108.2 . . ?
C42 C38 H38A 109.7 . . ?
C42 C38 H38B 109.7 . . ?
C30 C40 H40 119.4 . . ?
C30 C40 C50 121.3(5) . . ?
C50 C40 H40 119.4 . . ?
N2 C42 C18 109.5(4) . . ?
N2 C42 C38 108.6(4) . . ?
N2 C42 C46 105.7(4) . . ?
C18 C42 C46 114.0(4) . . ?
C38 C42 C18 107.5(4) . . ?
C38 C42 C46 111.4(4) . . ?
C20 C44 H44 119.8 . . ?
C36 C44 C20 120.5(5) . . ?
C36 C44 H44 119.8 . . ?
C22 C46 H46A 110.5 . . ?
C22 C46 H46B 110.5 . . ?
C42 C46 C22 106.0(4) . . ?
C42 C46 H46A 110.5 . . ?
C42 C46 H46B 110.5 . . ?
H46A C46 H46B 108.7 . . ?
C28 C48 C30 120.2(6) . . ?
C28 C48 H48 119.9 . . ?
C30 C48 H48 119.9 . . ?
C34 C50 H50 120.3 . . ?
C40 C50 C34 119.4(7) . . ?
C40 C50 H50 120.3 . . ?
C22 C52 H52A 109.5 . . ?
C22 C52 H52B 109.5 . . ?
C22 C52 H52C 109.5 . . ?
H52A C52 H52B 109.5 . . ?
H52A C52 H52C 109.5 . . ?
H52B C52 H52C 109.5 . . ?
C22 C54 H54A 109.5 . . ?
C22 C54 H54B 109.5 . . ?
C22 C54 H54C 109.5 . . ?
H54A C54 H54B 109.5 . . ?
H54A C54 H54C 109.5 . . ?
H54B C54 H54C 109.5 . . ?

loop_
_geom_bond_atom_site_label_1
_geom_bond_atom_site_label_2
_geom_bond_distance
_geom_bond_site_symmetry_2
_geom_bond_publ_flag
O1 C9 1.361(8) . ?
O1 C13 1.410(9) . ?
O2 C2 1.379(6) . ?
O2 C53 1.419(10) . ?
N1 C33 1.471(6) . ?
N1 C35 1.274(7) . ?
C2 C9 1.391(9) . ?
C2 C27 1.376(8) . ?
C3 H3 0.9300 . ?
C3 C39 1.378(9) . ?
C3 C43 1.392(10) . ?
C5 H5 0.9300 . ?
C5 C11 1.396(7) . ?
C5 C23 1.393(10) . ?
C7 C29 1.387(8) . ?
C7 C41 1.394(8) . ?
C7 C49 1.505(7) . ?
C9 C41 1.390(7) . ?
C11 H11 0.9300 . ?
C11 C15 1.389(8) . ?
C13 H13A 0.9600 . ?
C13 H13B 0.9600 . ?
C13 H13C 0.9600 . ?
C15 C21 1.392(8) . ?
C15 C35 1.487(6) . ?
C17 C25 1.546(7) . ?
C17 C35 1.534(7) . ?
C17 C45 1.516(8) . ?
C17 C51 1.518(9) . ?
C19 H19 0.9300 . ?
C19 C31 1.392(9) . ?
C19 C43 1.384(10) . ?
C21 H21 0.9300 . ?
C21 C47 1.383(7) . ?
C23 H23 0.9300 . ?
C23 C47 1.359(11) . ?
C25 H25A 0.9700 . ?
C25 H25B 0.9700 . ?
C25 C33 1.543(8) . ?
C27 H27 0.9300 . ?
C27 C29 1.405(6) . ?
C29 C37 1.499(8) . ?
C31 C33 1.523(8) . ?
C31 C37 1.418(7) . ?
C33 C49 1.518(9) . ?
C37 C39 1.377(8) . ?
C39 H39 0.9300 . ?
C41 H41 0.9300 . ?
C43 H43 0.9300 . ?
C45 H45A 0.9600 . ?
C45 H45B 0.9600 . ?
C45 H45C 0.9600 . ?
C47 H47 0.9300 . ?
C49 H49A 0.9700 . ?
C49 H49B 0.9700 . ?
C51 H51A 0.9600 . ?
C51 H51B 0.9600 . ?
C51 H51C 0.9600 . ?
C53 H53A 0.9600 . ?
C53 H53B 0.9600 . ?
C53 H53C 0.9600 . ?
O3 C10 1.360(6) . ?
O3 C32 1.410(7) . ?
O4 C14 1.361(5) . ?
O4 C26 1.418(7) . ?
N2 C16 1.275(7) . ?
N2 C42 1.481(5) . ?
C1 C4 1.485(6) . ?
C1 C8 1.384(7) . ?
C1 C18 1.420(6) . ?
C4 C12 1.377(7) . ?
C4 C24 1.408(6) . ?
C6 H6 0.9300 . ?
C6 C10 1.397(7) . ?
C6 C12 1.396(7) . ?
C8 H8 0.9300 . ?
C8 C20 1.413(8) . ?
C10 C14 1.404(7) . ?
C12 C38 1.518(6) . ?
C14 C24 1.383(7) . ?
C16 C22 1.524(7) . ?
C16 C28 1.494(6) . ?
C18 C36 1.383(7) . ?
C18 C42 1.528(7) . ?
C20 H20 0.9300 . ?
C20 C44 1.378(8) . ?
C22 C46 1.545(7) . ?
C22 C52 1.531(8) . ?
C22 C54 1.514(8) . ?
C24 H24 0.9300 . ?
C26 H26A 0.9600 . ?
C26 H26B 0.9600 . ?
C26 H26C 0.9600 . ?
C28 C34 1.393(9) . ?
C28 C48 1.390(8) . ?
C30 H30 0.9300 . ?
C30 C40 1.355(11) . ?
C30 C48 1.395(7) . ?
C32 H32A 0.9600 . ?
C32 H32B 0.9600 . ?
C32 H32C 0.9600 . ?
C34 H34 0.9300 . ?
C34 C50 1.393(7) . ?
C36 H36 0.9300 . ?
C36 C44 1.377(8) . ?
C38 H38A 0.9700 . ?
C38 H38B 0.9700 . ?
C38 C42 1.521(8) . ?
C40 H40 0.9300 . ?
C40 C50 1.360(11) . ?
C42 C46 1.536(8) . ?
C44 H44 0.9300 . ?
C46 H46A 0.9700 . ?
C46 H46B 0.9700 . ?
C48 H48 0.9300 . ?
C50 H50 0.9300 . ?
C52 H52A 0.9600 . ?
C52 H52B 0.9600 . ?
C52 H52C 0.9600 . ?
C54 H54A 0.9600 . ?
C54 H54B 0.9600 . ?
C54 H54C 0.9600 . ?

loop_
_geom_torsion_atom_site_label_1
_geom_torsion_atom_site_label_2
_geom_torsion_atom_site_label_3
_geom_torsion_atom_site_label_4
_geom_torsion
_geom_torsion_site_symmetry_1
_geom_torsion_site_symmetry_2
_geom_torsion_site_symmetry_3
_geom_torsion_site_symmetry_4
_geom_torsion_publ_flag
O1 C9 C41 C7 179.3(6) . . . . ?
O2 C2 C9 O1 -0.2(9) . . . . ?
O2 C2 C9 C41 179.4(6) . . . . ?
O2 C2 C27 C29 -179.6(6) . . . . ?
N1 C33 C49 C7 177.9(5) . . . . ?
C2 C9 C41 C7 -0.3(9) . . . . ?
C2 C27 C29 C7 1.0(8) . . . . ?
C2 C27 C29 C37 -177.3(5) . . . . ?
C5 C11 C15 C21 -0.3(8) . . . . ?
C5 C11 C15 C35 -178.4(5) . . . . ?
C5 C23 C47 C21 0.4(10) . . . . ?
C7 C29 C37 C31 18.4(7) . . . . ?
C7 C29 C37 C39 -158.6(6) . . . . ?
C9 C2 C27 C29 -1.5(9) . . . . ?
C11 C5 C23 C47 0.3(11) . . . . ?
C11 C15 C21 C47 1.0(8) . . . . ?
C11 C15 C35 N1 -175.6(5) . . . . ?
C11 C15 C35 C17 6.0(7) . . . . ?
C13 O1 C9 C2 -177.0(6) . . . . ?
C13 O1 C9 C41 3.4(10) . . . . ?
C15 C21 C47 C23 -1.1(9) . . . . ?
C17 C25 C33 N1 -9.5(7) . . . . ?
C17 C25 C33 C31 112.2(5) . . . . ?
C17 C25 C33 C49 -127.1(5) . . . . ?
C19 C31 C33 N1 21.0(8) . . . . ?
C19 C31 C33 C25 -97.8(6) . . . . ?
C19 C31 C33 C49 139.8(6) . . . . ?
C19 C31 C37 C29 -177.2(5) . . . . ?
C19 C31 C37 C39 -0.1(8) . . . . ?
C21 C15 C35 N1 6.4(7) . . . . ?
C21 C15 C35 C17 -172.0(5) . . . . ?
C23 C5 C11 C15 -0.3(10) . . . . ?
C25 C17 C35 N1 -7.1(6) . . . . ?
C25 C17 C35 C15 171.3(5) . . . . ?
C25 C33 C49 C7 -66.3(6) . . . . ?
C27 C2 C9 O1 -178.5(5) . . . . ?
C27 C2 C9 C41 1.2(9) . . . . ?
C27 C29 C37 C31 -163.2(5) . . . . ?
C27 C29 C37 C39 19.7(8) . . . . ?
C29 C7 C41 C9 -0.1(9) . . . . ?
C29 C7 C49 C33 -38.2(7) . . . . ?
C29 C37 C39 C3 177.4(6) . . . . ?
C31 C19 C43 C3 -2.3(11) . . . . ?
C31 C33 C49 C7 57.6(6) . . . . ?
C31 C37 C39 C3 0.4(9) . . . . ?
C33 N1 C35 C15 -177.3(4) . . . . ?
C33 N1 C35 C17 1.2(7) . . . . ?
C33 C31 C37 C29 5.5(7) . . . . ?
C33 C31 C37 C39 -177.3(5) . . . . ?
C35 N1 C33 C25 5.4(7) . . . . ?
C35 N1 C33 C31 -117.6(5) . . . . ?
C35 N1 C33 C49 124.1(5) . . . . ?
C35 C15 C21 C47 179.1(5) . . . . ?
C35 C17 C25 C33 9.5(6) . . . . ?
C37 C31 C33 N1 -161.9(5) . . . . ?
C37 C31 C33 C25 79.3(6) . . . . ?
C37 C31 C33 C49 -43.0(6) . . . . ?
C39 C3 C43 C19 2.6(11) . . . . ?
C41 C7 C29 C27 -0.2(8) . . . . ?
C41 C7 C29 C37 178.2(5) . . . . ?
C41 C7 C49 C33 142.6(6) . . . . ?
C43 C3 C39 C37 -1.7(10) . . . . ?
C43 C19 C31 C33 178.2(6) . . . . ?
C43 C19 C31 C37 1.1(9) . . . . ?
C45 C17 C25 C33 128.2(6) . . . . ?
C45 C17 C35 N1 -122.2(6) . . . . ?
C45 C17 C35 C15 56.2(7) . . . . ?
C49 C7 C29 C27 -179.4(5) . . . . ?
C49 C7 C29 C37 -1.0(8) . . . . ?
C49 C7 C41 C9 179.0(6) . . . . ?
C51 C17 C25 C33 -109.0(7) . . . . ?
C51 C17 C35 N1 111.4(7) . . . . ?
C51 C17 C35 C15 -70.2(7) . . . . ?
C53 O2 C2 C9 -176.7(8) . . . . ?
C53 O2 C2 C27 1.5(11) . . . . ?
O3 C10 C14 O4 1.3(7) . . . . ?
O3 C10 C14 C24 -179.0(5) . . . . ?
O4 C14 C24 C4 177.8(5) . . . . ?
N2 C16 C22 C46 9.9(6) . . . . ?
N2 C16 C22 C52 125.4(5) . . . . ?
N2 C16 C22 C54 -107.7(6) . . . . ?
N2 C16 C28 C34 172.8(5) . . . . ?
N2 C16 C28 C48 -8.6(6) . . . . ?
N2 C42 C46 C22 11.6(5) . . . . ?
C1 C4 C12 C6 -177.4(5) . . . . ?
C1 C4 C12 C38 1.4(7) . . . . ?
C1 C4 C24 C14 178.6(5) . . . . ?
C1 C8 C20 C44 -0.7(10) . . . . ?
C1 C18 C36 C44 0.8(8) . . . . ?
C1 C18 C42 N2 161.2(4) . . . . ?
C1 C18 C42 C38 43.3(6) . . . . ?
C1 C18 C42 C46 -80.6(6) . . . . ?
C4 C1 C8 C20 -177.0(5) . . . . ?
C4 C1 C18 C36 177.0(5) . . . . ?
C4 C1 C18 C42 -3.9(7) . . . . ?
C4 C12 C38 C42 39.4(7) . . . . ?
C6 C10 C14 O4 -177.5(5) . . . . ?
C6 C10 C14 C24 2.2(8) . . . . ?
C6 C12 C38 C42 -141.8(5) . . . . ?
C8 C1 C4 C12 157.9(5) . . . . ?
C8 C1 C4 C24 -20.4(7) . . . . ?
C8 C1 C18 C36 -1.4(8) . . . . ?
C8 C1 C18 C42 177.7(5) . . . . ?
C8 C20 C44 C36 -0.1(10) . . . . ?
C10 C6 C12 C4 -0.6(8) . . . . ?
C10 C6 C12 C38 -179.4(5) . . . . ?
C10 C14 C24 C4 -1.9(8) . . . . ?
C12 C4 C24 C14 0.3(8) . . . . ?
C12 C6 C10 O3 -179.7(5) . . . . ?
C12 C6 C10 C14 -1.0(8) . . . . ?
C12 C38 C42 N2 -177.7(4) . . . . ?
C12 C38 C42 C18 -59.3(5) . . . . ?
C12 C38 C42 C46 66.2(6) . . . . ?
C16 N2 C42 C18 117.5(5) . . . . ?
C16 N2 C42 C38 -125.4(5) . . . . ?
C16 N2 C42 C46 -5.8(5) . . . . ?
C16 C22 C46 C42 -12.2(5) . . . . ?
C16 C28 C34 C50 178.3(5) . . . . ?
C16 C28 C48 C30 -178.7(5) . . . . ?
C18 C1 C4 C12 -20.4(7) . . . . ?
C18 C1 C4 C24 161.2(5) . . . . ?
C18 C1 C8 C20 1.4(8) . . . . ?
C18 C36 C44 C20 0.0(10) . . . . ?
C18 C42 C46 C22 -108.8(5) . . . . ?
C22 C16 C28 C34 -6.8(7) . . . . ?
C22 C16 C28 C48 171.7(4) . . . . ?
C24 C4 C12 C6 1.0(7) . . . . ?
C24 C4 C12 C38 179.8(5) . . . . ?
C26 O4 C14 C10 172.2(6) . . . . ?
C26 O4 C14 C24 -7.5(8) . . . . ?
C28 C16 C22 C46 -170.5(4) . . . . ?
C28 C16 C22 C52 -55.0(7) . . . . ?
C28 C16 C22 C54 71.9(6) . . . . ?
C28 C34 C50 C40 -0.8(10) . . . . ?
C30 C40 C50 C34 2.3(11) . . . . ?
C32 O3 C10 C6 1.1(9) . . . . ?
C32 O3 C10 C14 -177.6(6) . . . . ?
C34 C28 C48 C30 -0.1(7) . . . . ?
C36 C18 C42 N2 -19.8(7) . . . . ?
C36 C18 C42 C38 -137.6(5) . . . . ?
C36 C18 C42 C46 98.4(6) . . . . ?
C38 C42 C46 C22 129.4(4) . . . . ?
C40 C30 C48 C28 1.5(8) . . . . ?
C42 N2 C16 C22 -2.8(6) . . . . ?
C42 N2 C16 C28 177.5(4) . . . . ?
C42 C18 C36 C44 -178.3(6) . . . . ?
C48 C28 C34 C50 -0.3(8) . . . . ?
C48 C30 C40 C50 -2.7(10) . . . . ?
C52 C22 C46 C42 -131.1(5) . . . . ?
C54 C22 C46 C42 105.9(6) . . . . ?
